data_7026594
loop_
_publ_author_name
'Ling, Yun'
'Liao, Teng-Biao'
'Chen, Zhen-Xia'
'Zhou, Ya-Ming'
'Weng, Lin-Hong'

_publ_section_title
;
 Systematic exploration of a rutile-type zinc(II)-phosphonocarboxylate
 open framework: the factors that influence the structure.
;
_journal_issue 44
_journal_name_full 'Dalton transactions (Cambridge, England : 2003)'
_journal_page_first 10712
_journal_page_last 10718
_journal_paper_doi 10.1039/c0dt00525h
_journal_volume 39
_journal_year 2010
_chemical_formula_sum 'C14 H27 N4 O10 P Zn2'
_chemical_formula_weight 573.11
_chemical_name_systematic
;
?
;
_space_group_IT_number 14
_symmetry_cell_setting monoclinic
_symmetry_space_group_name_Hall '-P 2yn'
_symmetry_space_group_name_H-M 'P 1 21/n 1'
_atom_sites_solution_hydrogens geom
_atom_sites_solution_primary direct
_atom_sites_solution_secondary difmap
_audit_creation_method SHELXL-97
_cell_angle_alpha 90.00
_cell_angle_beta 90.000(4)
_cell_angle_gamma 90.00
_cell_formula_units_Z 4
_cell_length_a 9.866(3)
_cell_length_b 15.449(5)
_cell_length_c 13.963(4)
_cell_measurement_temperature 293(2)
_cell_volume 2128.2(11)
_computing_cell_refinement 'Bruker SMART'
_computing_data_collection 'Bruker SMART'
_computing_data_reduction 'Bruker SAINT'
_computing_molecular_graphics 'Bruker SHELXTL'
_computing_publication_material 'Bruker SHELXTL'
_computing_structure_refinement 'SHELXL-97 (Sheldrick, 1997)'
_computing_structure_solution 'SHELXS-97 (Sheldrick, 1990)'
_diffrn_ambient_temperature 293(2)
_diffrn_measured_fraction_theta_full 0.996
_diffrn_measured_fraction_theta_max 0.996
_diffrn_measurement_device_type 'CCD area detector'
_diffrn_measurement_method 'phi and omega scans'
_diffrn_radiation_monochromator graphite
_diffrn_radiation_source 'fine-focus sealed tube'
_diffrn_radiation_type MoK\a
_diffrn_radiation_wavelength 0.71073
_diffrn_reflns_av_R_equivalents 0.0894
_diffrn_reflns_av_sigmaI/netI 0.0862
_diffrn_reflns_limit_h_max 11
_diffrn_reflns_limit_h_min -9
_diffrn_reflns_limit_k_max 17
_diffrn_reflns_limit_k_min -18
_diffrn_reflns_limit_l_max 16
_diffrn_reflns_limit_l_min -13
_diffrn_reflns_number 8817
_diffrn_reflns_theta_full 25.20
_diffrn_reflns_theta_max 25.20
_diffrn_reflns_theta_min 1.97
_exptl_absorpt_coefficient_mu 2.389
_exptl_absorpt_correction_T_max 1.00000
_exptl_absorpt_correction_T_min 0.61200
_exptl_absorpt_correction_type multi-scan
_exptl_absorpt_process_details SADABS
_exptl_crystal_colour colorless
_exptl_crystal_density_diffrn 1.789
_exptl_crystal_density_method 'not measured'
_exptl_crystal_description block
_exptl_crystal_F_000 1176
_exptl_crystal_size_max 0.21
_exptl_crystal_size_mid 0.18
_exptl_crystal_size_min 0.17
_refine_diff_density_max 0.847
_refine_diff_density_min -0.676
_refine_diff_density_rms 0.146
_refine_ls_extinction_method none
_refine_ls_goodness_of_fit_ref 0.945
_refine_ls_hydrogen_treatment mixed
_refine_ls_matrix_type full
_refine_ls_number_parameters 328
_refine_ls_number_reflns 3814
_refine_ls_number_restraints 15
_refine_ls_restrained_S_all 0.943
_refine_ls_R_factor_all 0.0545
_refine_ls_R_factor_gt 0.0455
_refine_ls_shift/su_max 0.000
_refine_ls_shift/su_mean 0.000
_refine_ls_structure_factor_coef Fsqd
_refine_ls_weighting_details 'calc w=1/[\s^2^(Fo^2^)+(0.0520P)^2^+0.0000P] where P=(Fo^2^+2Fc^2^)/3'
_refine_ls_weighting_scheme calc
_refine_ls_wR_factor_gt 0.1018
_refine_ls_wR_factor_ref 0.1043
_reflns_number_gt 3020
_reflns_number_total 3814
_reflns_threshold_expression >2sigma(I)
_cod_data_source_file c0dt00525h.txt
_cod_data_source_block 5
_cod_depositor_comments
;
The following automatic conversions were performed:

'_symmetry_cell_setting' value 'Monoclinic' changed to 'monoclinic'
according to /home/saulius/struct/CIF-dictionaries/cif_core.dic
dictionary named 'cif_core.dic' version 2.4.2 from 2011-04-26.

Automatic conversion script
Id: cif_fix_values 1891 2012-01-12 08:04:46Z andrius 
;
_cod_original_cell_volume 2128.1(12)
_cod_original_sg_symbol_H-M P21/n
_cod_database_code 7026594

loop_
_symmetry_equiv_pos_as_xyz
'x, y, z'
'-x+1/2, y+1/2, -z+1/2'
'-x, -y, -z'
'x-1/2, -y-1/2, z-1/2'

loop_
_atom_site_label
_atom_site_type_symbol
_atom_site_fract_x
_atom_site_fract_y
_atom_site_fract_z
_atom_site_U_iso_or_equiv
_atom_site_adp_type
_atom_site_occupancy
_atom_site_symmetry_multiplicity
_atom_site_calc_flag
_atom_site_refinement_flags
Zn1 Zn 0.40279(4) 0.09772(3) 1.09591(3) 0.01619(14) Uani 1 1 d .
Zn2 Zn 0.41773(5) 0.13746(3) 0.76369(3) 0.02091(15) Uani 1 1 d .
C1 C 0.7878(4) 0.1519(2) 0.9242(3) 0.0160(8) Uani 1 1 d .
C2 C 0.8923(4) 0.1260(2) 0.9843(3) 0.0171(8) Uani 1 1 d .
H2 H 0.8769 0.0818 1.0282 0.021 Uiso 1 1 calc R
C3 C 1.0200(4) 0.1648(3) 0.9804(3) 0.0196(9) Uani 1 1 d .
C4 C 1.0424(4) 0.2310(3) 0.9135(3) 0.0191(8) Uani 1 1 d .
H4 H 1.1266 0.2579 0.9104 0.023 Uiso 1 1 calc R
C5 C 0.9388(4) 0.2567(2) 0.8517(2) 0.0161(8) Uani 1 1 d .
C6 C 0.8131(4) 0.2161(2) 0.8565(3) 0.0183(8) Uani 1 1 d .
H6 H 0.7451 0.2320 0.8139 0.022 Uiso 1 1 calc R
C7 C 1.1303(4) 0.1384(3) 1.0496(3) 0.0206(9) Uani 1 1 d .
C8 C 0.9580(4) 0.3296(3) 0.7806(3) 0.0192(9) Uani 1 1 d .
C9 C 0.2402(4) 0.2701(3) 0.6853(3) 0.0319(11) Uani 1 1 d .
H9A H 0.2250 0.3275 0.6595 0.038 Uiso 1 1 calc R
H9B H 0.1706 0.2587 0.7327 0.038 Uiso 1 1 calc R
C10 C 0.2307(5) 0.2047(3) 0.6065(3) 0.0335(11) Uani 1 1 d .
H10A H 0.1391 0.2037 0.5814 0.040 Uiso 1 1 calc R
H10B H 0.2915 0.2208 0.5549 0.040 Uiso 1 1 calc R
C11 C 0.4897(5) 0.0945(3) 0.5716(3) 0.0396(12) Uani 1 1 d .
H11A H 0.5399 0.0599 0.5257 0.048 Uiso 1 1 calc R
H11B H 0.4977 0.1548 0.5532 0.048 Uiso 1 1 calc R
C12 C 0.3416(5) 0.0677(3) 0.5710(3) 0.0368(11) Uani 1 1 d .
H12A H 0.3033 0.0775 0.5079 0.044 Uiso 1 1 calc R
H12B H 0.3342 0.0065 0.5856 0.044 Uiso 1 1 calc R
C13 C 0.1956(4) 0.0073(3) 0.7578(3) 0.0300(10) Uani 1 1 d .
H13A H 0.1170 -0.0161 0.7905 0.036 Uiso 1 1 calc R
H13B H 0.2432 -0.0402 0.7273 0.036 Uiso 1 1 calc R
C14 C 0.1510(4) 0.0713(3) 0.6834(3) 0.0351(11) Uani 1 1 d .
H14A H 0.1029 0.0412 0.6328 0.042 Uiso 1 1 calc R
H14B H 0.0890 0.1126 0.7122 0.042 Uiso 1 1 calc R
N1 N 0.2669(3) 0.1180(2) 0.6421(2) 0.0247(8) Uani 1 1 d .
N2 N 0.5460(4) 0.0821(3) 0.6672(3) 0.0316(9) Uani 1 1 d D
N3 N 0.3736(4) 0.2666(2) 0.7308(3) 0.0295(8) Uani 1 1 d D
N4 N 0.2869(4) 0.0505(2) 0.8286(2) 0.0261(8) Uani 1 1 d D
O1 O 0.5825(3) 0.09259(17) 1.03454(19) 0.0211(6) Uani 1 1 d .
O2 O 0.6261(3) 0.02177(17) 0.87131(19) 0.0223(6) Uani 1 1 d .
O3 O 0.5258(3) 0.17090(17) 0.88095(19) 0.0224(6) Uani 1 1 d .
O4 O 1.0974(3) 0.1197(2) 1.1318(2) 0.0394(8) Uani 1 1 d .
O5 O 1.2497(3) 0.13787(19) 1.0156(2) 0.0235(6) Uani 1 1 d .
O6 O 1.0233(3) 0.39421(19) 0.8033(2) 0.0320(7) Uani 1 1 d .
O7 O 0.9040(3) 0.31602(19) 0.69888(19) 0.0266(7) Uani 1 1 d .
O8 O 0.4532(5) 0.3409(3) 0.9301(3) 0.0588(11) Uani 1 1 d D
O9 O 0.1478(5) 0.0522(4) 0.3249(3) 0.0716(12) Uani 1 1 d D
O10 O 0.3262(4) 0.3544(3) 0.1181(3) 0.0546(10) Uani 1 1 d D
P1 P 0.61908(10) 0.10532(6) 0.92909(7) 0.0153(2) Uani 1 1 d .
H2A H 0.551(5) 0.0242(8) 0.672(3) 0.040(14) Uiso 1 1 d D
H2B H 0.628(2) 0.107(3) 0.670(4) 0.043(15) Uiso 1 1 d D
H4A H 0.235(4) 0.075(3) 0.874(2) 0.030(13) Uiso 1 1 d D
H3B H 0.431(5) 0.293(4) 0.690(4) 0.09(2) Uiso 1 1 d D
H3A H 0.376(4) 0.291(3) 0.7890(16) 0.031(13) Uiso 1 1 d D
H4B H 0.333(5) 0.013(3) 0.865(3) 0.052(16) Uiso 1 1 d D
H8C H 0.477(6) 0.2882(13) 0.925(4) 0.08(2) Uiso 1 1 d D
H8D H 0.501(8) 0.372(3) 0.893(6) 0.16(5) Uiso 1 1 d D
H9D H 0.150(8) 0.002(2) 0.299(5) 0.11(3) Uiso 1 1 d D
H9C H 0.134(13) 0.090(4) 0.281(4) 0.22(6) Uiso 1 1 d D
H10C H 0.341(7) 0.3044(18) 0.140(3) 0.09(3) Uiso 1 1 d D
H10D H 0.358(6) 0.358(3) 0.0617(17) 0.06(2) Uiso 1 1 d D

loop_
_atom_site_aniso_label
_atom_site_aniso_U_11
_atom_site_aniso_U_22
_atom_site_aniso_U_33
_atom_site_aniso_U_23
_atom_site_aniso_U_13
_atom_site_aniso_U_12
Zn1 0.0152(2) 0.0120(3) 0.0214(2) -0.00167(17) 0.00087(17) 0.00089(18)
Zn2 0.0196(3) 0.0177(3) 0.0255(3) 0.00136(19) -0.00129(19) 0.00139(19)
C1 0.015(2) 0.013(2) 0.0202(19) -0.0008(15) 0.0035(15) -0.0024(15)
C2 0.019(2) 0.010(2) 0.022(2) 0.0036(15) 0.0057(16) 0.0008(16)
C3 0.020(2) 0.021(2) 0.0175(19) 0.0004(16) 0.0023(16) 0.0016(17)
C4 0.018(2) 0.015(2) 0.025(2) 0.0007(16) 0.0025(16) -0.0041(17)
C5 0.020(2) 0.013(2) 0.0160(19) 0.0016(15) 0.0017(15) -0.0001(16)
C6 0.015(2) 0.019(2) 0.0205(19) 0.0014(16) -0.0017(15) 0.0034(16)
C7 0.021(2) 0.020(2) 0.020(2) 0.0021(16) -0.0011(17) 0.0032(17)
C8 0.017(2) 0.017(2) 0.024(2) 0.0046(16) 0.0052(16) 0.0036(17)
C9 0.033(3) 0.022(2) 0.041(3) 0.006(2) 0.003(2) 0.012(2)
C10 0.035(3) 0.029(3) 0.036(3) 0.008(2) -0.012(2) 0.004(2)
C11 0.049(3) 0.032(3) 0.038(3) -0.003(2) 0.019(2) -0.003(2)
C12 0.054(3) 0.031(3) 0.026(2) -0.006(2) 0.002(2) -0.001(2)
C13 0.029(2) 0.024(2) 0.037(2) 0.0027(19) -0.001(2) -0.0073(19)
C14 0.026(2) 0.038(3) 0.041(3) 0.007(2) -0.008(2) -0.009(2)
N1 0.0277(19) 0.0188(19) 0.0275(19) 0.0016(15) -0.0007(15) -0.0003(15)
N2 0.032(2) 0.022(2) 0.041(2) -0.0021(17) 0.0089(18) 0.0052(18)
N3 0.038(2) 0.021(2) 0.030(2) -0.0013(17) -0.0038(18) 0.0051(18)
N4 0.025(2) 0.027(2) 0.026(2) 0.0046(16) -0.0020(16) -0.0018(17)
O1 0.0154(14) 0.0232(16) 0.0246(14) 0.0008(12) 0.0058(11) -0.0031(12)
O2 0.0321(16) 0.0091(14) 0.0256(15) -0.0011(11) 0.0050(12) -0.0065(12)
O3 0.0181(15) 0.0137(15) 0.0354(16) 0.0008(12) -0.0043(12) 0.0009(11)
O4 0.0268(17) 0.064(2) 0.0276(17) 0.0161(16) 0.0001(13) 0.0050(16)
O5 0.0136(15) 0.0305(17) 0.0263(15) 0.0026(12) -0.0023(11) 0.0029(12)
O6 0.0376(18) 0.0185(16) 0.0398(18) 0.0020(13) -0.0028(14) -0.0079(14)
O7 0.0288(17) 0.0249(17) 0.0260(16) 0.0098(12) -0.0041(13) -0.0064(13)
O8 0.081(3) 0.039(2) 0.055(3) -0.010(2) -0.004(2) 0.020(2)
O9 0.072(3) 0.079(4) 0.064(3) 0.006(3) -0.001(2) -0.005(3)
O10 0.046(2) 0.052(3) 0.066(3) 0.001(2) 0.008(2) 0.015(2)
P1 0.0141(5) 0.0112(5) 0.0208(5) 0.0009(4) 0.0007(4) -0.0024(4)

loop_
_atom_type_symbol
_atom_type_description
_atom_type_scat_dispersion_real
_atom_type_scat_dispersion_imag
_atom_type_scat_source
C C 0.0033 0.0016 'International Tables Vol C Tables 4.2.6.8 and 6.1.1.4'
H H 0.0000 0.0000 'International Tables Vol C Tables 4.2.6.8 and 6.1.1.4'
N N 0.0061 0.0033 'International Tables Vol C Tables 4.2.6.8 and 6.1.1.4'
O O 0.0106 0.0060 'International Tables Vol C Tables 4.2.6.8 and 6.1.1.4'
P P 0.1023 0.0942 'International Tables Vol C Tables 4.2.6.8 and 6.1.1.4'
Zn Zn 0.2839 1.4301 'International Tables Vol C Tables 4.2.6.8 and 6.1.1.4'

loop_
_geom_angle_atom_site_label_1
_geom_angle_atom_site_label_2
_geom_angle_atom_site_label_3
_geom_angle
_geom_angle_site_symmetry_1
_geom_angle_site_symmetry_3
O2 Zn1 O7 118.61(12) 3_657 4_566
O2 Zn1 O1 101.43(11) 3_657 .
O7 Zn1 O1 109.92(12) 4_566 .
O2 Zn1 O5 108.80(12) 3_657 1_455
O7 Zn1 O5 101.94(12) 4_566 1_455
O1 Zn1 O5 116.91(12) . 1_455
O3 Zn2 N2 108.39(14) . .
O3 Zn2 N4 98.04(13) . .
N2 Zn2 N4 113.84(16) . .
O3 Zn2 N3 92.52(13) . .
N2 Zn2 N3 112.62(16) . .
N4 Zn2 N3 125.76(15) . .
O3 Zn2 N1 169.22(12) . .
N2 Zn2 N1 81.81(15) . .
N4 Zn2 N1 80.42(13) . .
N3 Zn2 N1 79.99(14) . .
C2 C1 C6 118.8(3) . .
C2 C1 P1 123.0(3) . .
C6 C1 P1 118.2(3) . .
C1 C2 C3 121.5(4) . .
C1 C2 H2 119.3 . .
C3 C2 H2 119.3 . .
C2 C3 C4 118.8(4) . .
C2 C3 C7 120.6(4) . .
C4 C3 C7 120.6(4) . .
C5 C4 C3 120.3(4) . .
C5 C4 H4 119.9 . .
C3 C4 H4 119.9 . .
C6 C5 C4 119.6(3) . .
C6 C5 C8 118.6(3) . .
C4 C5 C8 121.7(3) . .
C5 C6 C1 120.9(3) . .
C5 C6 H6 119.5 . .
C1 C6 H6 119.5 . .
O4 C7 O5 126.4(4) . .
O4 C7 C3 118.1(4) . .
O5 C7 C3 115.6(3) . .
O6 C8 O7 125.6(4) . .
O6 C8 C5 120.1(4) . .
O7 C8 C5 114.3(3) . .
N3 C9 C10 110.5(3) . .
N3 C9 H9A 109.5 . .
C10 C9 H9A 109.5 . .
N3 C9 H9B 109.5 . .
C10 C9 H9B 109.5 . .
H9A C9 H9B 108.1 . .
N1 C10 C9 110.5(3) . .
N1 C10 H10A 109.5 . .
C9 C10 H10A 109.5 . .
N1 C10 H10B 109.5 . .
C9 C10 H10B 109.5 . .
H10A C10 H10B 108.1 . .
N2 C11 C12 109.6(4) . .
N2 C11 H11A 109.8 . .
C12 C11 H11A 109.8 . .
N2 C11 H11B 109.8 . .
C12 C11 H11B 109.8 . .
H11A C11 H11B 108.2 . .
N1 C12 C11 109.7(4) . .
N1 C12 H12A 109.7 . .
C11 C12 H12A 109.7 . .
N1 C12 H12B 109.7 . .
C11 C12 H12B 109.7 . .
H12A C12 H12B 108.2 . .
N4 C13 C14 109.9(4) . .
N4 C13 H13A 109.7 . .
C14 C13 H13A 109.7 . .
N4 C13 H13B 109.7 . .
C14 C13 H13B 109.7 . .
H13A C13 H13B 108.2 . .
N1 C14 C13 111.5(4) . .
N1 C14 H14A 109.3 . .
C13 C14 H14A 109.3 . .
N1 C14 H14B 109.3 . .
C13 C14 H14B 109.3 . .
H14A C14 H14B 108.0 . .
C12 N1 C14 113.5(4) . .
C12 N1 C10 112.1(3) . .
C14 N1 C10 112.9(4) . .
C12 N1 Zn2 104.3(3) . .
C14 N1 Zn2 106.3(2) . .
C10 N1 Zn2 106.8(3) . .
C11 N2 Zn2 108.3(3) . .
C11 N2 H2A 103(3) . .
Zn2 N2 H2A 114(3) . .
C11 N2 H2B 109(3) . .
Zn2 N2 H2B 111(3) . .
H2A N2 H2B 112(4) . .
C9 N3 Zn2 108.5(3) . .
C9 N3 H3B 106(4) . .
Zn2 N3 H3B 116(4) . .
C9 N3 H3A 113(3) . .
Zn2 N3 H3A 102(3) . .
H3B N3 H3A 112(5) . .
C13 N4 Zn2 112.1(3) . .
C13 N4 H4A 109(3) . .
Zn2 N4 H4A 113(3) . .
C13 N4 H4B 113(3) . .
Zn2 N4 H4B 110(3) . .
H4A N4 H4B 100(4) . .
P1 O1 Zn1 128.77(17) . .
P1 O2 Zn1 132.87(17) . 3_657
P1 O3 Zn2 120.38(16) . .
C7 O5 Zn1 119.9(3) . 1_655
C8 O7 Zn1 123.1(3) . 4_665
H8C O8 H8D 110.0(18) . .
H9D O9 H9C 108.5(18) . .
H10C O10 H10D 110.1(18) . .
O2 P1 O3 110.91(16) . .
O2 P1 O1 114.31(16) . .
O3 P1 O1 111.56(16) . .
O2 P1 C1 105.92(16) . .
O3 P1 C1 105.88(17) . .
O1 P1 C1 107.69(16) . .

loop_
_geom_bond_atom_site_label_1
_geom_bond_atom_site_label_2
_geom_bond_distance
_geom_bond_site_symmetry_2
Zn1 O2 1.923(3) 3_657
Zn1 O7 1.960(3) 4_566
Zn1 O1 1.970(3) .
Zn1 O5 1.981(3) 1_455
Zn2 O3 2.021(3) .
Zn2 N2 2.037(4) .
Zn2 N4 2.071(4) .
Zn2 N3 2.093(4) .
Zn2 N1 2.277(3) .
C1 C2 1.389(5) .
C1 C6 1.392(5) .
C1 P1 1.815(4) .
C2 C3 1.397(5) .
C2 H2 0.9300 .
C3 C4 1.402(5) .
C3 C7 1.511(5) .
C4 C5 1.395(5) .
C4 H4 0.9300 .
C5 C6 1.391(5) .
C5 C8 1.514(5) .
C6 H6 0.9300 .
C7 O4 1.228(5) .
C7 O5 1.269(5) .
C8 O6 1.229(5) .
C8 O7 1.277(5) .
C9 N3 1.462(6) .
C9 C10 1.497(6) .
C9 H9A 0.9700 .
C9 H9B 0.9700 .
C10 N1 1.472(5) .
C10 H10A 0.9700 .
C10 H10B 0.9700 .
C11 N2 1.459(7) .
C11 C12 1.518(7) .
C11 H11A 0.9700 .
C11 H11B 0.9700 .
C12 N1 1.460(6) .
C12 H12A 0.9700 .
C12 H12B 0.9700 .
C13 N4 1.495(6) .
C13 C14 1.501(6) .
C13 H13A 0.9700 .
C13 H13B 0.9700 .
C14 N1 1.470(5) .
C14 H14A 0.9700 .
C14 H14B 0.9700 .
N2 H2A 0.898(10) .
N2 H2B 0.899(10) .
N3 H3B 0.898(10) .
N3 H3A 0.898(10) .
N4 H4A 0.899(10) .
N4 H4B 0.897(10) .
O1 P1 1.529(3) .
O2 P1 1.524(3) .
O2 Zn1 1.923(3) 3_657
O3 P1 1.525(3) .
O5 Zn1 1.981(3) 1_655
O7 Zn1 1.960(3) 4_665
O8 H8C 0.849(10) .
O8 H8D 0.848(10) .
O9 H9D 0.854(10) .
O9 H9C 0.854(10) .
O10 H10C 0.846(10) .
O10 H10D 0.850(10) .
